data_1534090
loop_
_publ_author_name
'von Schnering, H.G.'
'Kolloch, B.'
'Kolodziejczyk, A.'

_publ_section_title
;
 Zur Struktur ternaerer Kupfer(II)- und Chrom(II)-Fluoride
;
_journal_name_full 'Angewandte Chemie (German Edition)'
_journal_page_first 440
_journal_page_last 440
_journal_volume 83
_journal_year 1971
_chemical_formula_sum 'Ca Cu F4'
_space_group_IT_number 140
_symmetry_space_group_name_Hall '-I 4 2c'
_symmetry_space_group_name_H-M 'I 4/m c m'
_cell_angle_alpha 90
_cell_angle_beta 90
_cell_angle_gamma 90
_cell_formula_units_Z 4
_cell_length_a 5.377
_cell_length_b 5.377
_cell_length_c 10.32
_cell_volume 298.373
_citation_journal_id_ASTM ANCEAD
_cod_data_source_file vonSchnering_ANCEAD_1971_1534.cif
_cod_data_source_block Ca1Cu1F4
_cod_original_cell_volume 298.3731
_cod_original_formula_sum 'Ca1 Cu1 F4'
_cod_database_code 1534090

loop_
_symmetry_equiv_pos_as_xyz
x,y,z
-y,x,z
-x,-y,z
y,-x,z
x,-y,-z+1/2
y,x,-z+1/2
-x,y,-z+1/2
-y,-x,-z+1/2
-x,-y,-z
y,-x,-z
x,y,-z
-y,x,-z
-x,y,z-1/2
-y,-x,z-1/2
x,-y,z-1/2
y,x,z-1/2
x+1/2,y+1/2,z+1/2
-y+1/2,x+1/2,z+1/2
-x+1/2,-y+1/2,z+1/2
y+1/2,-x+1/2,z+1/2
x+1/2,-y+1/2,-z+1
y+1/2,x+1/2,-z+1
-x+1/2,y+1/2,-z+1
-y+1/2,-x+1/2,-z+1
-x+1/2,-y+1/2,-z+1/2
y+1/2,-x+1/2,-z+1/2
x+1/2,y+1/2,-z+1/2
-y+1/2,x+1/2,-z+1/2
-x+1/2,y+1/2,z
-y+1/2,-x+1/2,z
x+1/2,-y+1/2,z
y+1/2,x+1/2,z

loop_
_atom_site_label
_atom_site_type_symbol
_atom_site_fract_x
_atom_site_fract_y
_atom_site_fract_z
_atom_site_occupancy
_atom_site_U_iso_or_equiv
Ca1 Ca+2 0 0 0.25 1 0.0
Cu1 Cu+2 0 0.5 0 1 0.0
F1 F-1 0.1757 0.6757 0.1281 1 0.0
